data_7213439
loop_
_publ_author_name
'Banwell, Martin G.'
'Ebenbeck, Wolfgang'
'Edwards, Alison J.'

_publ_section_title
;
 Ring-fused gem-dibromocyclopropanes as precursors to enantiomerically
 pure D- and L-series 3-deoxy- and 2-amino-2,3-dideoxyaldohexose
 derivatives
;
_journal_issue 2
_journal_name_full 'Journal of the Chemical Society, Perkin Transactions 1'
_journal_page_first 114
_journal_paper_doi 10.1039/b008146i
_journal_year 2001
_chemical_compound_source
;
?
;
_chemical_formula_moiety ' C21 H34 Br1 N1 O4 '
_chemical_formula_sum 'C21 H34 Br N O4'
_chemical_formula_weight 444.41
_space_group_IT_number 4
_symmetry_cell_setting monoclinic
_symmetry_space_group_name_Hall 'P 2yb'
_symmetry_space_group_name_H-M 'P 1 21 1'
_audit_creation_method 'texsan v1.8 + CRYSTALS_ver_12-03-99'
_cell_angle_alpha 90
_cell_angle_beta 108.29(1)
_cell_angle_gamma 90
_cell_formula_units_Z 2
_cell_length_a 10.023(2)
_cell_length_b 11.832(2)
_cell_length_c 10.575(2)
_cell_measurement_reflns_used 0
_cell_measurement_temperature 293
_cell_measurement_theta_max 0
_cell_measurement_theta_min 0
_cell_volume 1190.8(4)
_computing_cell_refinement 'MSC/AFC Diffractometer Control'
_computing_data_collection 'MSC/AFC Diffractometer Control'
_computing_data_reduction 'teXsan (MSC, 1992-1997)'
_computing_publication_material CRYSTALS_ver_12-03-99
_computing_structure_refinement CRYSTALS_ver_12-03-99
_computing_structure_solution
;
'DIRDIF92 PATTY (Beurskens, 1992)
;
_diffrn_ambient_temperature 193.2
_diffrn_measurement_device_type 'Rigaku AFC6R'
_diffrn_measurement_method \w-2\q
_diffrn_orient_matrix_UB_11 0.10128
_diffrn_orient_matrix_UB_12 0.01614
_diffrn_orient_matrix_UB_13 0.01255
_diffrn_orient_matrix_UB_21 -0.02249
_diffrn_orient_matrix_UB_22 0.01179
_diffrn_orient_matrix_UB_23 -0.09811
_diffrn_orient_matrix_UB_31 -0.01668
_diffrn_orient_matrix_UB_32 0.08212
_diffrn_orient_matrix_UB_33 0.01162
_diffrn_radiation_detector 'scintillation counter'
_diffrn_radiation_monochromator graphite
_diffrn_radiation_source 'Rigaku rotating anode'
_diffrn_radiation_type 'Cu K\a'
_diffrn_radiation_wavelength 1.5418
_diffrn_reflns_av_R_equivalents 7.75
_diffrn_reflns_limit_h_max 11
_diffrn_reflns_limit_h_min -11
_diffrn_reflns_limit_k_max 13
_diffrn_reflns_limit_k_min -1
_diffrn_reflns_limit_l_max 11
_diffrn_reflns_limit_l_min -11
_diffrn_reflns_number 4932
_diffrn_reflns_reduction_process 'Lp corrections applied'
_diffrn_reflns_theta_max 59.99
_diffrn_reflns_theta_min 3.73
_diffrn_standards_decay_% -4.33
_diffrn_standards_interval_count 150
_diffrn_standards_number 3
_exptl_absorpt_coefficient_mu 2.54
_exptl_absorpt_correction_T_max 0.72
_exptl_absorpt_correction_T_min 1.0
_exptl_absorpt_correction_type
;
\y scans (North,Phillips & Matthews, 1968)
;
_exptl_crystal_colour colorless
_exptl_crystal_density_diffrn 1.24
_exptl_crystal_density_meas ?
_exptl_crystal_description rect
_exptl_crystal_F_000 467.56
_exptl_crystal_size_max 0.50
_exptl_crystal_size_mid 0.50
_exptl_crystal_size_min 0.50
_refine_diff_density_max 0.78
_refine_diff_density_min -0.32
_refine_ls_abs_structure_details 'Flack, 3532 Friedel-pairs'
_refine_ls_abs_structure_Flack -0.016(17)
_refine_ls_extinction_coef 10.4(16)
_refine_ls_extinction_method 'Larson 1970 Crystallographic Computing eq 22'
_refine_ls_goodness_of_fit_ref 1.0910
_refine_ls_number_parameters 215
_refine_ls_number_reflns 3396
_refine_ls_R_factor_gt 0.0360
_refine_ls_shift/su_max 0.000341
_refine_ls_structure_factor_coef F
_refine_ls_weighting_details
;
Chebychev polynomial with 4 parameters, Carruthers & Watkin , 1979, 
 5.89    -5.48     4.81    -2.28    
;
_refine_ls_weighting_scheme calc
_refine_ls_wR_factor_ref 0.0421
_reflns_limit_h_max 10
_reflns_limit_h_min -11
_reflns_limit_k_max 13
_reflns_limit_k_min -13
_reflns_limit_l_max 11
_reflns_limit_l_min 0
_reflns_number_gt 3396
_reflns_number_total 3532
_reflns_threshold_expression >3.00\s(I)
_cod_data_source_file b008146isup1.cif
_cod_data_source_block mbwe1z
_cod_depositor_comments
;
The following automatic conversions were performed:

'_symmetry_cell_setting' value 'Monoclinic ' changed to 'monoclinic'
according to /home/saulius/struct/CIF-dictionaries/cif_core.dic
dictionary named 'cif_core.dic' version 2.4.2 from 2011-04-26.

Automatic conversion script
Id: cif_fix_values 1891 2012-01-12 08:04:46Z andrius 

The following automatic conversions were performed:

'_exptl_crystal_density_meas' value 'not measured' was changed to '?'
- the value is perceived as not measured.

Automatic conversion script
Id: cif_fix_values 3008 2015-01-20 13:52:24Z robertas 
;
_cod_original_cell_volume 1190.8
_cod_original_sg_symbol_H-M 'P 1 21 1 '
_cod_original_formula_sum ' C21 H34 Br1 N1 O4 '
_cod_database_code 7213439

loop_
_symmetry_equiv_pos_as_xyz
x,y,z
-x,y+1/2,-z

loop_
_atom_site_label
_atom_site_fract_x
_atom_site_fract_y
_atom_site_fract_z
_atom_site_U_iso_or_equiv
_atom_site_occupancy
_atom_site_adp_type
Br1 0.17415(4) 0.00767(7) 0.32025(3) 0.0672 1.0000 Uani
O1 0.04227(19) 0.15958(17) -0.1343(2) 0.0410 1.0000 Uani
O3 0.20476(19) 0.03049(17) -0.1497(2) 0.0439 1.0000 Uani
O4 0.4483(2) -0.2016(2) 0.2812(3) 0.0589 1.0000 Uani
O5 0.30284(19) -0.33519(19) 0.3218(2) 0.0511 1.0000 Uani
N1 0.2142(2) -0.2087(2) 0.1683(3) 0.0442 1.0000 Uani
C1 0.1541(3) 0.1413(3) -0.1934(3) 0.0442 1.0000 Uani
C4 0.1321(3) -0.1355(2) -0.0559(3) 0.0457 1.0000 Uani
C5 0.2061(3) -0.1073(2) 0.0901(3) 0.0412 1.0000 Uani
C6 0.1265(3) -0.0138(2) 0.1325(3) 0.0427 1.0000 Uani
C7 0.0332(3) 0.0543(2) 0.0526(3) 0.0440 1.0000 Uani
C8 0.3344(3) -0.2436(3) 0.2598(3) 0.0434 1.0000 Uani
C9 0.4133(3) -0.3952(3) 0.4260(3) 0.0501 1.0000 Uani
C10 0.3314(4) -0.4885(4) 0.4666(5) 0.0794 1.0000 Uani
C11 0.5176(4) -0.4455(3) 0.3661(4) 0.0635 1.0000 Uani
C12 0.4784(5) -0.3166(4) 0.5410(4) 0.0781 1.0000 Uani
C21 0.2724(3) 0.2266(3) -0.1392(4) 0.0541 1.0000 Uani
C31 0.2188(5) 0.3444(3) -0.1919(5) 0.0703 1.0000 Uani
C32 0.0855(3) -0.0329(2) -0.1452(3) 0.0422 1.0000 Uani
C41 0.1587(5) 0.3473(3) -0.3425(5) 0.0764 1.0000 Uani
C51 0.0395(4) 0.2633(3) -0.3946(4) 0.0653 1.0000 Uani
C61 0.0911(4) 0.1449(3) -0.3439(3) 0.0544 1.0000 Uani
C71 0.3450(3) 0.2200(3) 0.0131(4) 0.0632 1.0000 Uani
C72 0.0008(3) 0.0524(2) -0.0948(3) 0.0401 1.0000 Uani
C81 0.2795(6) 0.2944(5) 0.0980(6) 0.0965 1.0000 Uani
C91 0.4999(6) 0.2477(8) 0.0482(6) 0.1383 1.0000 Uani
C101 -0.0241(6) 0.2652(5) -0.5454(4) 0.0942 1.0000 Uani
H1 0.1381 -0.2442 0.1631 0.024(6) 1.0000 Uiso
H41 0.1980(3) -0.1808(2) -0.0898(3) 0.058(7) 1.0000 Uiso
H42 0.0470(3) -0.1819(2) -0.0613(3) 0.058(7) 1.0000 Uiso
H51 0.3040(3) -0.0798(2) 0.1040(3) 0.037(7) 1.0000 Uiso
H71 -0.0178(3) 0.1093(2) 0.0926(3) 0.051(9) 1.0000 Uiso
H101 0.3968(4) -0.5355(4) 0.5381(5) 0.110(11) 1.0000 Uiso
H102 0.2852(4) -0.5371(4) 0.3876(5) 0.110(11) 1.0000 Uiso
H103 0.2581(4) -0.4544(4) 0.5007(5) 0.110(11) 1.0000 Uiso
H111 0.5924(4) -0.4863(3) 0.4367(4) 0.087(7) 1.0000 Uiso
H112 0.4684(4) -0.4999(3) 0.2941(4) 0.087(7) 1.0000 Uiso
H113 0.5612(4) -0.3839(3) 0.3277(4) 0.087(7) 1.0000 Uiso
H121 0.5531(5) -0.3576(4) 0.6113(4) 0.095(9) 1.0000 Uiso
H122 0.4045(5) -0.2894(4) 0.5789(4) 0.095(9) 1.0000 Uiso
H123 0.5210(5) -0.2504(4) 0.5089(4) 0.095(9) 1.0000 Uiso
H211 0.3514(3) 0.2066(3) -0.1739(4) 0.074(12) 1.0000 Uiso
H311 0.2989(5) 0.3990(3) -0.1634(5) 0.074(8) 1.0000 Uiso
H312 0.1440(5) 0.3675(3) -0.1531(5) 0.074(8) 1.0000 Uiso
H321 0.0280(3) -0.0655(2) -0.2326(3) 0.032(7) 1.0000 Uiso
H411 0.1222(5) 0.4249(3) -0.3708(5) 0.082(9) 1.0000 Uiso
H412 0.2351(5) 0.3287(3) -0.3814(5) 0.082(9) 1.0000 Uiso
H511 -0.0383(4) 0.2859(3) -0.3595(4) 0.071(12) 1.0000 Uiso
H611 0.1642(4) 0.1208(3) -0.3845(3) 0.059(7) 1.0000 Uiso
H612 0.0099(4) 0.0914(3) -0.3716(3) 0.059(7) 1.0000 Uiso
H711 0.3302(3) 0.1400(3) 0.0361(4) 0.069(11) 1.0000 Uiso
H721 -0.1014(3) 0.0334(2) -0.1316(3) 0.034(7) 1.0000 Uiso
H811 0.3335(6) 0.2843(5) 0.1944(6) 0.141(15) 1.0000 Uiso
H812 0.2834(6) 0.3754(5) 0.0726(6) 0.141(15) 1.0000 Uiso
H813 0.1795(6) 0.2717(5) 0.0819(6) 0.141(15) 1.0000 Uiso
H911 0.5447(6) 0.2429(8) 0.1469(6) 0.180(18) 1.0000 Uiso
H912 0.5113(6) 0.3259(8) 0.0172(6) 0.180(18) 1.0000 Uiso
H913 0.5458(6) 0.1924(8) 0.0035(6) 0.180(18) 1.0000 Uiso
H1011 -0.1015(6) 0.2083(5) -0.5738(4) 0.119(11) 1.0000 Uiso
H1012 -0.0625(6) 0.3422(5) -0.5747(4) 0.119(11) 1.0000 Uiso
H1013 0.0501(6) 0.2464(5) -0.5870(4) 0.119(11) 1.0000 Uiso

loop_
_atom_site_aniso_label
_atom_site_aniso_U_11
_atom_site_aniso_U_22
_atom_site_aniso_U_33
_atom_site_aniso_U_23
_atom_site_aniso_U_13
_atom_site_aniso_U_12
Br1 0.0875(3) 0.0652(2) 0.04412(18) -0.00656(16) 0.01405(15) -0.0191(2)
O1 0.0364(9) 0.0383(9) 0.0553(12) 0.0115(9) 0.0243(9) 0.0065(8)
O3 0.0416(9) 0.0409(13) 0.055(1) 0.0091(9) 0.0229(8) 0.0116(8)
O4 0.0346(11) 0.0607(13) 0.0744(16) 0.0218(12) 0.007(1) -0.009(1)
O5 0.035(1) 0.0530(12) 0.0601(13) 0.026(1) 0.0077(9) -0.0027(9)
N1 0.0316(11) 0.0402(12) 0.0567(15) 0.0133(11) 0.008(1) -0.006(1)
C1 0.0413(15) 0.0410(16) 0.0589(18) 0.0130(13) 0.0282(13) 0.0099(12)
C4 0.0529(17) 0.0326(14) 0.0516(17) 0.0018(12) 0.0163(14) 0.0058(12)
C5 0.0325(13) 0.0367(14) 0.0512(17) 0.0104(12) 0.0084(11) -0.002(1)
C6 0.0425(14) 0.0416(17) 0.0428(14) 0.0012(12) 0.0117(11) -0.0093(12)
C7 0.0448(15) 0.0363(13) 0.0584(17) 0.0024(12) 0.0270(13) -0.0023(12)
C8 0.0304(14) 0.0442(15) 0.0525(16) 0.0103(13) 0.0085(11) -0.0032(12)
C9 0.0377(14) 0.0543(18) 0.0535(18) 0.0199(14) 0.0076(12) 0.0050(13)
C10 0.0597(19) 0.080(2) 0.100(3) 0.054(3) 0.0274(19) 0.012(2)
C11 0.0517(19) 0.073(2) 0.066(2) 0.0158(17) 0.0186(16) 0.0109(16)
C12 0.085(3) 0.076(3) 0.060(2) 0.0052(18) 0.003(2) 0.018(2)
C21 0.0425(15) 0.0542(18) 0.075(2) 0.0107(16) 0.0319(15) 0.0026(14)
C31 0.069(2) 0.0483(19) 0.106(3) 0.0139(19) 0.046(2) -0.0041(16)
C32 0.0452(15) 0.0363(13) 0.0437(15) 0.0042(11) 0.0120(12) 0.0044(11)
C41 0.0844 0.0580 0.1075 0.0389 0.0598 0.0171
C51 0.0700 0.0699 0.0708 0.0303 0.0432 0.0224
C61 0.0543 0.0569 0.0589 0.0146 0.0278 0.0125
C71 0.0456 0.0681 0.0809 -0.0006 0.0273 -0.0108
C72 0.0326 0.0386 0.0501 0.0074 0.0145 -0.0012
C81 0.0931 0.0951 0.0985 -0.0179 0.0257 -0.0084
C91 0.0616 0.2436 0.1032 0.0190 0.0165 -0.0193
C101 0.1141 0.1054 0.0755 0.0482 0.0474 0.0423

loop_
_atom_type_symbol
_atom_type_scat_dispersion_real
_atom_type_scat_dispersion_imag
_atom_type_scat_Cromer_Mann_a1
_atom_type_scat_Cromer_Mann_b1
_atom_type_scat_Cromer_Mann_a2
_atom_type_scat_Cromer_Mann_b2
_atom_type_scat_Cromer_Mann_a3
_atom_type_scat_Cromer_Mann_b3
_atom_type_scat_Cromer_Mann_a4
_atom_type_scat_Cromer_Mann_b4
_atom_type_scat_Cromer_Mann_c
_atom_type_scat_source
'C   ' 0.0170 0.0090 2.3100 20.8439 1.0200 10.2075 1.5886 0.5687 0.8650 51.6512 0.2156 International_Tables_Vol_IV_Table_2.2B
'H   ' 0.0000 0.0000 0.4930 10.5109 0.3229 26.1257 0.1402 3.1424 0.0408 57.7997 0.0030 International_Tables_Vol_IV_Table_2.2B
'Br  ' -0.7670 1.2830 17.1789 2.1723 5.2358 16.5796 5.6377 0.2609 3.9851 41.4328 2.9557 International_Tables_Vol_IV_Table_2.2B
'N   ' 0.0290 0.0180 12.2126 0.0057 3.1322 9.8933 2.0125 28.9975 1.1663 0.5826 -11.5290 International_Tables_Vol_IV_Table_2.2B
'O   ' 0.0470 0.0320 3.0485 13.2771 2.2868 5.7011 1.5463 0.3239 0.8670 32.9089 0.2508 International_Tables_Vol_IV_Table_2.2B

loop_
_geom_angle_atom_site_label_1
_geom_angle_atom_site_label_2
_geom_angle_atom_site_label_3
_geom_angle
_geom_angle_publ_flag
C1 O1 C72 108.9(2) yes
C1 O3 C32 106.09(19) yes
C8 O5 C9 120.8(2) yes
C5 N1 C8 122.8(2) yes
C5 N1 H1 118.8(2) no
C8 N1 H1 118.1(2) no
O1 C1 O3 103.9(2) yes
O1 C1 C21 110.6(2) yes
O3 C1 C21 109.3(2) yes
O1 C1 C61 108.8(2) yes
O3 C1 C61 110.7(3) yes
C21 C1 C61 113.2(3) yes
C5 C4 C32 114.3(2) yes
C5 C4 H41 108.29(16) no
C32 C4 H41 108.28(16) no
C5 C4 H42 108.27(16) no
C32 C4 H42 108.18(17) no
H41 C4 H42 109.467 no
N1 C5 C4 108.6(2) yes
N1 C5 C6 112.2(2) yes
C4 C5 C6 109.0(2) yes
N1 C5 H51 108.07(14) no
C4 C5 H51 111.31(16) no
C6 C5 H51 107.68(14) no
Br1 C6 C5 115.04(19) yes
Br1 C6 C7 118.7(2) yes
C5 C6 C7 126.2(3) yes
C6 C7 C72 122.6(3) yes
C6 C7 H71 118.71(18) no
C72 C7 H71 118.67(15) no
O4 C8 O5 126.4(3) yes
O4 C8 N1 126.1(3) yes
O5 C8 N1 107.5(2) yes
O5 C9 C10 102.5(2) yes
O5 C9 C11 109.5(3) yes
C10 C9 C11 109.9(3) yes
O5 C9 C12 109.8(3) yes
C10 C9 C12 110.9(4) yes
C11 C9 C12 113.7(3) yes
C9 C10 H101 109.55(18) no
C9 C10 H102 109.4(2) no
H101 C10 H102 109.476 no
C9 C10 H103 109.4(2) no
H101 C10 H103 109.476 no
H102 C10 H103 109.476 no
C9 C11 H111 109.52(18) no
C9 C11 H112 109.5(2) no
H111 C11 H112 109.476 no
C9 C11 H113 109.4(2) no
H111 C11 H113 109.476 no
H112 C11 H113 109.476 no
C9 C12 H121 109.47(19) no
C9 C12 H122 109.5(2) no
H121 C12 H122 109.476 no
C9 C12 H123 109.4(2) no
H121 C12 H123 109.476 no
H122 C12 H123 109.476 no
C1 C21 C31 108.8(3) yes
C1 C21 C71 114.4(3) yes
C31 C21 C71 114.9(3) yes
C1 C21 H211 108.55(15) no
C31 C21 H211 107.98(18) no
C71 C21 H211 101.67(16) no
C21 C31 C41 112.4(4) yes
C21 C31 H311 108.7(2) no
C41 C31 H311 108.6(2) no
C21 C31 H312 108.77(19) no
C41 C31 H312 108.9(2) no
H311 C31 H312 109.467 no
O3 C32 C4 110.1(2) yes
O3 C32 C72 103.2(2) yes
C4 C32 C72 114.2(2) yes
O3 C32 H321 114.72(15) no
C4 C32 H321 104.03(17) no
C72 C32 H321 110.88(16) no
C31 C41 C51 112.0(3) yes
C31 C41 H411 108.8(2) no
C51 C41 H411 108.7(2) no
C31 C41 H412 108.9(2) no
C51 C41 H412 108.9(2) no
H411 C41 H412 109.467 no
C41 C51 C61 109.3(3) yes
C41 C51 C101 113.2(3) yes
C61 C51 C101 111.4(4) yes
C41 C51 H511 107.8(2) no
C61 C51 H511 109.42(17) no
C101 C51 H511 105.5(2) no
C1 C61 C51 112.1(3) yes
C1 C61 H611 108.82(15) no
C51 C61 H611 108.81(17) no
C1 C61 H612 108.82(17) no
C51 C61 H612 108.8(2) no
H611 C61 H612 109.467 no
C21 C71 C81 115.5(3) yes
C21 C71 C91 110.7(3) yes
C81 C71 C91 109.0(5) yes
C21 C71 H711 104.10(19) no
C81 C71 H711 106.1(3) no
C91 C71 H711 111.3(4) no
O1 C72 C7 107.6(2) yes
O1 C72 C32 103.9(2) yes
C7 C72 C32 114.5(2) yes
O1 C72 H721 116.07(13) no
C7 C72 H721 105.70(14) no
C32 C72 H721 109.39(15) no
C71 C81 H811 109.4(3) no
C71 C81 H812 109.4(3) no
H811 C81 H812 109.476 no
C71 C81 H813 109.6(2) no
H811 C81 H813 109.476 no
H812 C81 H813 109.476 no
C71 C91 H911 109.5(3) no
C71 C91 H912 109.5(4) no
H911 C91 H912 109.476 no
C71 C91 H913 109.4(4) no
H911 C91 H913 109.476 no
H912 C91 H913 109.476 no
C51 C101 H1011 109.6(3) no
C51 C101 H1012 109.4(2) no
H1011 C101 H1012 109.476 no
C51 C101 H1013 109.5(2) no
H1011 C101 H1013 109.476 no
H1012 C101 H1013 109.476 no

loop_
_geom_bond_atom_site_label_1
_geom_bond_atom_site_label_2
_geom_bond_distance
_geom_bond_publ_flag
Br1 C6 1.907(3) yes
O1 C1 1.460(3) yes
O1 C72 1.437(3) yes
O3 C1 1.429(4) yes
O3 C32 1.425(3) yes
O4 C8 1.200(4) yes
O5 C8 1.354(4) yes
O5 C9 1.476(3) yes
N1 C5 1.445(4) yes
N1 C8 1.351(4) yes
N1 H1 0.857(2) no
C1 C21 1.525(5) yes
C1 C61 1.517(5) yes
C4 C5 1.525(4) yes
C4 C32 1.519(4) yes
C4 H41 1.000 no
C4 H42 1.000 no
C5 C6 1.512(4) yes
C5 H51 1.000 no
C6 C7 1.320(4) yes
C7 C72 1.490(4) yes
C7 H71 1.000 no
C9 C10 1.516(5) yes
C9 C11 1.504(5) yes
C9 C12 1.507(6) yes
C10 H101 1.000 no
C10 H102 1.000 no
C10 H103 1.000 no
C11 H111 1.000 no
C11 H112 1.000 no
C11 H113 1.000 no
C12 H121 1.000 no
C12 H122 1.000 no
C12 H123 1.000 no
C21 C31 1.534(5) yes
C21 C71 1.548(5) yes
C21 H211 1.000 no
C31 C41 1.516(7) yes
C31 H311 1.000 no
C31 H312 1.000 no
C32 C72 1.519(4) yes
C32 H321 1.000 no
C41 C51 1.519(7) yes
C41 H411 1.000 no
C41 H412 1.000 no
C51 C61 1.531(5) yes
C51 C101 1.521(6) yes
C51 H511 1.000 no
C61 H611 1.000 no
C61 H612 1.000 no
C71 C81 1.542(7) yes
C71 C91 1.515(6) yes
C71 H711 1.000 no
C72 H721 1.000 no
C81 H811 1.000 no
C81 H812 1.000 no
C81 H813 1.000 no
C91 H911 1.000 no
C91 H912 1.000 no
C91 H913 1.000 no
C101 H1011 1.000 no
C101 H1012 1.000 no
C101 H1013 1.000 no
